data_7208847
loop_
_publ_author_name
'Chen, Hao'
'Ni, Ben-Bo'
'Gao, Fan'
'Ma, Yuguo'

_publ_section_title
;
 Pressure-accelerated copper-free cycloaddition of azide and alkyne groups
 pre-organized in the crystalline state at room temperature
;
_journal_issue 10
_journal_name_full 'Green Chemistry'
_journal_page_first 2703
_journal_paper_doi 10.1039/c2gc36069a
_journal_volume 14
_journal_year 2012
_chemical_formula_moiety 'C7 F4 N3 O2, C6 H7 I N'
_chemical_formula_sum 'C13 H7 F4 I N4 O2'
_chemical_formula_weight 454.13
_chemical_name_systematic
;
?
;
_space_group_IT_number 4
_symmetry_cell_setting monoclinic
_symmetry_space_group_name_Hall 'P 2yb'
_symmetry_space_group_name_H-M 'P 1 21 1'
_atom_sites_solution_hydrogens geom
_atom_sites_solution_primary direct
_atom_sites_solution_secondary difmap
_audit_creation_method SHELXL-97
_cell_angle_alpha 90.00
_cell_angle_beta 98.719(7)
_cell_angle_gamma 90.00
_cell_formula_units_Z 2
_cell_length_a 7.2406(14)
_cell_length_b 6.3111(11)
_cell_length_c 16.211(3)
_cell_measurement_reflns_used 2945
_cell_measurement_temperature 173(2)
_cell_measurement_theta_max 27.49
_cell_measurement_theta_min 1.27
_cell_volume 732.2(2)
_computing_cell_refinement 'CrystalClear (Rigaku Inc., 2007)'
_computing_data_collection 'CrystalClear (Rigaku Inc., 2007)'
_computing_data_reduction 'CrystalClear (Rigaku Inc., 2007)'
_computing_molecular_graphics 'Olex2 ver 1.1'
_computing_publication_material 'SHELX97 (Sheldrick, 2008)'
_computing_structure_refinement 'SHELXL-97 (Sheldrick, 2008)'
_computing_structure_solution 'SHELXS-97 (Sheldrick, 2008)'
_diffrn_ambient_temperature 173(2)
_diffrn_measured_fraction_theta_full 0.992
_diffrn_measured_fraction_theta_max 0.992
_diffrn_measurement_device_type 'Saturn724+ CCD'
_diffrn_measurement_method '\w scans at fixed \c = 45\%'
_diffrn_radiation_monochromator graphite
_diffrn_radiation_source 'sealed tube'
_diffrn_radiation_type MoK\a
_diffrn_radiation_wavelength 0.71073
_diffrn_reflns_av_R_equivalents 0.0264
_diffrn_reflns_av_sigmaI/netI 0.0293
_diffrn_reflns_limit_h_max 9
_diffrn_reflns_limit_h_min -9
_diffrn_reflns_limit_k_max 8
_diffrn_reflns_limit_k_min -8
_diffrn_reflns_limit_l_max 21
_diffrn_reflns_limit_l_min -19
_diffrn_reflns_number 5741
_diffrn_reflns_theta_full 27.48
_diffrn_reflns_theta_max 27.48
_diffrn_reflns_theta_min 2.85
_exptl_absorpt_coefficient_mu 2.249
_exptl_absorpt_correction_T_max 0.8406
_exptl_absorpt_correction_T_min 0.4054
_exptl_absorpt_correction_type multi-scan
_exptl_absorpt_process_details 'CrystalClear (Rigaku Inc., 2007)'
_exptl_crystal_colour colorless
_exptl_crystal_density_diffrn 2.060
_exptl_crystal_density_method 'not measured'
_exptl_crystal_description platelet
_exptl_crystal_F_000 436
_exptl_crystal_size_max 0.49
_exptl_crystal_size_mid 0.30
_exptl_crystal_size_min 0.08
_refine_diff_density_max 0.868
_refine_diff_density_min -0.520
_refine_diff_density_rms 0.078
_refine_ls_abs_structure_details 'Flack H D (1983), Acta Cryst. A39, 876-881'
_refine_ls_abs_structure_Flack -0.018(18)
_refine_ls_extinction_method none
_refine_ls_goodness_of_fit_ref 1.051
_refine_ls_hydrogen_treatment constr
_refine_ls_matrix_type full
_refine_ls_number_parameters 217
_refine_ls_number_reflns 3087
_refine_ls_number_restraints 1
_refine_ls_restrained_S_all 1.051
_refine_ls_R_factor_all 0.0265
_refine_ls_R_factor_gt 0.0261
_refine_ls_shift/su_max 0.000
_refine_ls_shift/su_mean 0.000
_refine_ls_structure_factor_coef Fsqd
_refine_ls_weighting_details 'calc w=1/[\s^2^(Fo^2^)+(0.0252P)^2^+0.7610P] where P=(Fo^2^+2Fc^2^)/3'
_refine_ls_weighting_scheme calc
_refine_ls_wR_factor_gt 0.0618
_refine_ls_wR_factor_ref 0.0621
_reflns_number_gt 3048
_reflns_number_total 3087
_reflns_threshold_expression >2sigma(I)
_cod_data_source_file c2gc36069a.txt
_cod_data_source_block sa1777
_cod_original_sg_symbol_H-M P2(1)
_cod_database_code 7208847

loop_
_symmetry_equiv_pos_as_xyz
'x, y, z'
'-x, y+1/2, -z'

loop_
_atom_site_label
_atom_site_type_symbol
_atom_site_fract_x
_atom_site_fract_y
_atom_site_fract_z
_atom_site_U_iso_or_equiv
_atom_site_adp_type
_atom_site_occupancy
_atom_site_symmetry_multiplicity
_atom_site_calc_flag
_atom_site_refinement_flags
I1 I 0.12250(3) 1.08770(5) 0.070083(14) 0.04023(9) Uani 1 1 d .
F1 F 0.5666(3) 1.2323(3) 0.29599(14) 0.0274(4) Uani 1 1 d .
F2 F 0.6413(3) 0.9716(3) 0.42512(12) 0.0263(4) Uani 1 1 d .
F3 F 0.8616(3) 0.4605(3) 0.25062(14) 0.0265(4) Uani 1 1 d .
F4 F 0.7757(3) 0.7171(4) 0.12080(13) 0.0296(5) Uani 1 1 d .
O1 O 0.6505(3) 0.5151(4) 0.45233(15) 0.0245(5) Uani 1 1 d .
O2 O 0.9498(3) 0.4777(4) 0.43614(17) 0.0311(6) Uani 1 1 d .
N1 N 0.6225(4) 1.1343(5) 0.14103(19) 0.0288(8) Uani 1 1 d .
N2 N 0.6166(3) 1.0808(13) 0.06671(17) 0.0294(6) Uani 1 1 d .
N3 N 0.6016(5) 1.0602(9) -0.00261(19) 0.0409(10) Uani 1 1 d .
N4 N 0.2832(4) 0.6951(5) 0.43123(17) 0.0215(6) Uani 1 1 d .
H4A H 0.3830 0.6173 0.4209 0.026 Uiso 1 1 d R
H4C H 0.3008 0.7958 0.4719 0.026 Uiso 1 1 d R
H4B H 0.1834 0.6150 0.4398 0.026 Uiso 1 1 d R
C1 C 0.6696(4) 0.9844(5) 0.2041(2) 0.0201(6) Uani 1 1 d .
C2 C 0.6402(4) 1.0424(5) 0.2843(2) 0.0204(7) Uani 1 1 d .
C3 C 0.6812(4) 0.9054(5) 0.3507(2) 0.0195(6) Uani 1 1 d .
C4 C 0.7555(4) 0.7052(5) 0.3435(2) 0.0195(6) Uani 1 1 d .
C5 C 0.7887(4) 0.6509(5) 0.2638(2) 0.0206(7) Uani 1 1 d .
C6 C 0.7440(4) 0.7834(5) 0.1962(2) 0.0205(6) Uani 1 1 d .
C7 C 0.7911(4) 0.5529(5) 0.4171(2) 0.0202(7) Uani 1 1 d .
C8 C 0.1765(4) 0.9534(6) 0.1897(2) 0.0241(7) Uani 1 1 d .
C9 C 0.1417(4) 1.0738(8) 0.2569(2) 0.0253(6) Uani 1 1 d .
H9 H 0.0937 1.2135 0.2485 0.030 Uiso 1 1 calc R
C10 C 0.1774(4) 0.9894(6) 0.3372(2) 0.0226(6) Uani 1 1 d .
H10 H 0.1548 1.0707 0.3839 0.027 Uiso 1 1 calc R
C11 C 0.2462(4) 0.7855(5) 0.3476(2) 0.0200(6) Uani 1 1 d .
C12 C 0.2789(4) 0.6638(5) 0.2803(2) 0.0214(6) Uani 1 1 d .
H12 H 0.3252 0.5234 0.2889 0.026 Uiso 1 1 calc R
C13 C 0.2438(4) 0.7479(6) 0.2003(2) 0.0235(7) Uani 1 1 d .
H13 H 0.2656 0.6660 0.1536 0.028 Uiso 1 1 calc R

loop_
_atom_site_aniso_label
_atom_site_aniso_U_11
_atom_site_aniso_U_22
_atom_site_aniso_U_33
_atom_site_aniso_U_23
_atom_site_aniso_U_13
_atom_site_aniso_U_12
I1 0.03016(11) 0.05865(17) 0.02955(12) 0.02047(14) -0.00298(8) -0.00783(14)
F1 0.0277(10) 0.0159(9) 0.0398(12) -0.0014(9) 0.0095(9) 0.0035(8)
F2 0.0305(10) 0.0271(11) 0.0222(10) -0.0058(8) 0.0073(8) -0.0006(8)
F3 0.0289(10) 0.0172(10) 0.0359(12) -0.0036(9) 0.0127(9) 0.0046(8)
F4 0.0365(11) 0.0321(11) 0.0221(10) -0.0072(9) 0.0103(9) -0.0003(9)
O1 0.0209(10) 0.0295(13) 0.0241(11) 0.0059(10) 0.0063(9) 0.0017(8)
O2 0.0192(11) 0.0346(14) 0.0396(15) 0.0130(13) 0.0045(11) 0.0004(10)
N1 0.0361(15) 0.025(2) 0.0244(14) 0.0033(13) 0.0024(11) -0.0001(12)
N2 0.0240(11) 0.0364(16) 0.0275(14) 0.0092(16) 0.0026(9) 0.0003(15)
N3 0.0401(16) 0.057(3) 0.0258(15) 0.005(2) 0.0060(12) 0.009(2)
N4 0.0205(12) 0.0231(14) 0.0213(13) 0.0014(12) 0.0038(10) -0.0015(11)
C1 0.0185(14) 0.0217(16) 0.0204(16) 0.0014(13) 0.0039(12) -0.0030(12)
C2 0.0190(13) 0.0181(19) 0.0244(15) -0.0052(12) 0.0041(11) -0.0019(11)
C3 0.0175(14) 0.0227(16) 0.0195(15) -0.0048(13) 0.0064(12) -0.0024(11)
C4 0.0147(13) 0.0221(16) 0.0220(16) 0.0002(13) 0.0042(11) -0.0027(11)
C5 0.0187(14) 0.0151(16) 0.0285(17) -0.0027(12) 0.0058(12) -0.0009(10)
C6 0.0208(14) 0.0215(16) 0.0201(16) -0.0061(13) 0.0065(12) -0.0033(12)
C7 0.0212(13) 0.0172(19) 0.0219(14) -0.0016(13) 0.0024(10) -0.0025(12)
C8 0.0195(14) 0.0292(18) 0.0224(16) 0.0095(14) -0.0009(12) -0.0035(13)
C9 0.0202(12) 0.0216(16) 0.0328(16) 0.0080(19) -0.0004(11) 0.0006(16)
C10 0.0214(15) 0.0190(15) 0.0272(17) -0.0040(13) 0.0037(12) 0.0007(12)
C11 0.0159(13) 0.0222(16) 0.0214(15) 0.0016(13) 0.0011(11) -0.0027(11)
C12 0.0199(14) 0.0171(14) 0.0270(16) -0.0008(13) 0.0032(12) 0.0009(11)
C13 0.0221(15) 0.0265(17) 0.0222(16) -0.0027(14) 0.0046(13) -0.0025(13)

loop_
_atom_type_symbol
_atom_type_description
_atom_type_scat_dispersion_real
_atom_type_scat_dispersion_imag
_atom_type_scat_source
C C 0.0033 0.0016 'International Tables Vol C Tables 4.2.6.8 and 6.1.1.4'
H H 0.0000 0.0000 'International Tables Vol C Tables 4.2.6.8 and 6.1.1.4'
N N 0.0061 0.0033 'International Tables Vol C Tables 4.2.6.8 and 6.1.1.4'
O O 0.0106 0.0060 'International Tables Vol C Tables 4.2.6.8 and 6.1.1.4'
F F 0.0171 0.0103 'International Tables Vol C Tables 4.2.6.8 and 6.1.1.4'
I I -0.4742 1.8119 'International Tables Vol C Tables 4.2.6.8 and 6.1.1.4'

loop_
_geom_angle_atom_site_label_1
_geom_angle_atom_site_label_2
_geom_angle_atom_site_label_3
_geom_angle
N2 N1 C1 119.5(5)
N3 N2 N1 170.3(8)
C11 N4 H4A 94.5
C11 N4 H4C 112.7
H4A N4 H4C 118.8
C11 N4 H4B 108.7
H4A N4 H4B 113.5
H4C N4 H4B 107.8
C6 C1 N1 127.3(3)
C6 C1 C2 116.0(3)
N1 C1 C2 116.7(3)
F1 C2 C3 119.7(3)
F1 C2 C1 119.1(3)
C3 C2 C1 121.2(3)
F2 C3 C2 117.0(3)
F2 C3 C4 119.8(3)
C2 C3 C4 123.2(3)
C3 C4 C5 115.2(3)
C3 C4 C7 122.1(3)
C5 C4 C7 122.6(3)
F3 C5 C6 117.9(3)
F3 C5 C4 119.7(3)
C6 C5 C4 122.4(3)
F4 C6 C5 118.9(3)
F4 C6 C1 119.2(3)
C5 C6 C1 121.9(3)
O2 C7 O1 126.6(3)
O2 C7 C4 118.5(3)
O1 C7 C4 114.9(3)
C9 C8 C13 121.2(3)
C9 C8 I1 118.4(3)
C13 C8 I1 120.3(3)
C8 C9 C10 119.7(4)
C8 C9 H9 120.1
C10 C9 H9 120.1
C11 C10 C9 118.9(3)
C11 C10 H10 120.6
C9 C10 H10 120.6
C10 C11 C12 121.6(3)
C10 C11 N4 119.3(3)
C12 C11 N4 119.1(3)
C11 C12 C13 119.7(3)
C11 C12 H12 120.2
C13 C12 H12 120.2
C8 C13 C12 118.9(3)
C8 C13 H13 120.5
C12 C13 H13 120.5

loop_
_geom_bond_atom_site_label_1
_geom_bond_atom_site_label_2
_geom_bond_distance
I1 C8 2.098(3)
F1 C2 1.337(4)
F2 C3 1.349(4)
F3 C5 1.343(4)
F4 C6 1.344(4)
O1 C7 1.263(4)
O2 C7 1.239(4)
N1 N2 1.246(4)
N1 C1 1.396(4)
N2 N3 1.120(4)
N4 C11 1.458(4)
N4 H4A 0.9100
N4 H4C 0.9100
N4 H4B 0.9100
C1 C6 1.392(5)
C1 C2 1.398(4)
C2 C3 1.377(5)
C3 C4 1.385(5)
C4 C5 1.392(5)
C4 C7 1.524(5)
C5 C6 1.377(5)
C8 C9 1.383(5)
C8 C13 1.387(5)
C9 C10 1.393(5)
C9 H9 0.9500
C10 C11 1.381(5)
C10 H10 0.9500
C11 C12 1.382(5)
C12 C13 1.389(5)
C12 H12 0.9500
C13 H13 0.9500

loop_
_geom_torsion_atom_site_label_1
_geom_torsion_atom_site_label_2
_geom_torsion_atom_site_label_3
_geom_torsion_atom_site_label_4
_geom_torsion
C1 N1 N2 N3 173(3)
N2 N1 C1 C6 12.0(5)
N2 N1 C1 C2 -168.4(3)
C6 C1 C2 F1 -179.1(3)
N1 C1 C2 F1 1.3(4)
C6 C1 C2 C3 -0.8(4)
N1 C1 C2 C3 179.6(3)
F1 C2 C3 F2 0.9(4)
C1 C2 C3 F2 -177.4(3)
F1 C2 C3 C4 179.2(3)
C1 C2 C3 C4 0.9(5)
F2 C3 C4 C5 179.0(3)
C2 C3 C4 C5 0.7(5)
F2 C3 C4 C7 1.2(4)
C2 C3 C4 C7 -177.1(3)
C3 C4 C5 F3 179.6(3)
C7 C4 C5 F3 -2.6(4)
C3 C4 C5 C6 -2.4(5)
C7 C4 C5 C6 175.3(3)
F3 C5 C6 F4 -0.2(4)
C4 C5 C6 F4 -178.2(3)
F3 C5 C6 C1 -179.3(3)
C4 C5 C6 C1 2.7(5)
N1 C1 C6 F4 -0.6(5)
C2 C1 C6 F4 179.9(3)
N1 C1 C6 C5 178.6(3)
C2 C1 C6 C5 -1.0(5)
C3 C4 C7 O2 -125.5(4)
C5 C4 C7 O2 56.9(5)
C3 C4 C7 O1 55.1(4)
C5 C4 C7 O1 -122.5(3)
C13 C8 C9 C10 1.0(5)
I1 C8 C9 C10 -179.6(2)
C8 C9 C10 C11 -0.4(5)
C9 C10 C11 C12 -0.5(5)
C9 C10 C11 N4 -179.7(3)
C10 C11 C12 C13 0.6(5)
N4 C11 C12 C13 179.8(3)
C9 C8 C13 C12 -0.9(5)
I1 C8 C13 C12 179.7(2)
C11 C12 C13 C8 0.1(5)
